data_7003419
loop_
_publ_author_name
'Chan, Zhi-Kai'
'Lin, Chia-Her'
'Wang, Chih-Chieh'
'Chen, Jhy-Der'
'Wang, Ju-Chun'
'Liu, C. W.'

_publ_section_title
;
 Syntheses, structures and magnetism of linear tri- and tetra-copper
 chains containing anions of
 N,N&#x2032;-bis(pyrimidine-2-yl)formamidine
;
_journal_issue 16
_journal_name_full 'Dalton Transactions'
_journal_page_first 2183
_journal_page_last 2189
_journal_paper_doi 10.1039/b715995a
_journal_year 2008
_chemical_formula_sum 'C36 H34 Br2 Cu4 N24 O3'
_chemical_formula_weight 1264.85
_chemical_name_systematic
;
?
;
_space_group_IT_number 13
_symmetry_cell_setting monoclinic
_symmetry_space_group_name_Hall '-P 2yac'
_symmetry_space_group_name_H-M 'P 1 2/n 1'
_atom_sites_solution_hydrogens geom
_atom_sites_solution_primary direct
_atom_sites_solution_secondary difmap
_audit_creation_method SHELXL-97
_cell_angle_alpha 90.00
_cell_angle_beta 113.943(2)
_cell_angle_gamma 90.00
_cell_formula_units_Z 2
_cell_length_a 15.8186(17)
_cell_length_b 9.2496(10)
_cell_length_c 17.972(2)
_cell_measurement_reflns_used 778
_cell_measurement_temperature 298(2)
_cell_measurement_theta_max 25.00
_cell_measurement_theta_min 2.48
_cell_volume 2403.3(5)
_computing_cell_refinement 'Bruker SMART'
_computing_data_collection 'Bruker SMART'
_computing_data_reduction 'Bruker SAINT'
_computing_molecular_graphics 'Bruker SHELXTL'
_computing_publication_material 'Bruker SHELXTL'
_computing_structure_refinement 'SHELXL-97 (Sheldrick, 1997)'
_computing_structure_solution 'SHELXS-97 (Sheldrick, 1990)'
_diffrn_ambient_temperature 298(2)
_diffrn_measured_fraction_theta_full 0.962
_diffrn_measured_fraction_theta_max 0.962
_diffrn_measurement_device_type 'CCD area detector'
_diffrn_measurement_method 'phi and omega scans'
_diffrn_radiation_monochromator graphite
_diffrn_radiation_source 'fine-focus sealed tube'
_diffrn_radiation_type MoK\a
_diffrn_radiation_wavelength 0.71073
_diffrn_reflns_av_R_equivalents 0.0291
_diffrn_reflns_av_sigmaI/netI 0.0333
_diffrn_reflns_limit_h_max 17
_diffrn_reflns_limit_h_min -17
_diffrn_reflns_limit_k_max 10
_diffrn_reflns_limit_k_min -11
_diffrn_reflns_limit_l_max 9
_diffrn_reflns_limit_l_min -21
_diffrn_reflns_number 7985
_diffrn_reflns_theta_full 25.03
_diffrn_reflns_theta_max 25.03
_diffrn_reflns_theta_min 2.48
_exptl_absorpt_coefficient_mu 3.472
_exptl_absorpt_correction_T_max 0.9373
_exptl_absorpt_correction_T_min 0.5292
_exptl_absorpt_correction_type empirical
_exptl_crystal_colour red
_exptl_crystal_density_diffrn 1.748
_exptl_crystal_density_meas 0
_exptl_crystal_density_method 'not measured'
_exptl_crystal_description column
_exptl_crystal_F_000 1256
_exptl_crystal_size_max 0.50
_exptl_crystal_size_mid 0.20
_exptl_crystal_size_min 0.10
_refine_diff_density_max 1.002
_refine_diff_density_min -0.558
_refine_diff_density_rms 0.103
_refine_ls_extinction_method none
_refine_ls_goodness_of_fit_ref 1.032
_refine_ls_hydrogen_treatment constr
_refine_ls_matrix_type full
_refine_ls_number_parameters 313
_refine_ls_number_reflns 4080
_refine_ls_number_restraints 0
_refine_ls_restrained_S_all 1.032
_refine_ls_R_factor_all 0.0777
_refine_ls_R_factor_gt 0.0468
_refine_ls_shift/su_max 0.000
_refine_ls_shift/su_mean 0.000
_refine_ls_structure_factor_coef Fsqd
_refine_ls_weighting_details 'calc w=1/[\s^2^(Fo^2^)+(0.0866P)^2^+4.8467P] where P=(Fo^2^+2Fc^2^)/3'
_refine_ls_weighting_scheme calc
_refine_ls_wR_factor_gt 0.1448
_refine_ls_wR_factor_ref 0.1635
_reflns_number_gt 2713
_reflns_number_total 4080
_reflns_threshold_expression >2sigma(I)
_cod_data_source_file b715995a.txt
_cod_data_source_block 5
_cod_depositor_comments
;
The following automatic conversions were performed:
'_symmetry_cell_setting' value 'Monoclinic' changed to 'monoclinic'
according to '/home/saulius/struct/CIF-dictionaries/cif_core.dic'
dictionary named 'cif_core.dic' version 2.4.1 from 2010-06-29.

Automatic conversion script
Id: cif_fix_enum 1527 2010-12-29 10:47:43Z saulius 
;
_cod_original_sg_symbol_H-M P2/n
_cod_database_code 7003419

loop_
_symmetry_equiv_pos_as_xyz
'x, y, z'
'-x+1/2, y, -z+1/2'
'-x, -y, -z'
'x-1/2, -y, z-1/2'

loop_
_atom_site_label
_atom_site_type_symbol
_atom_site_fract_x
_atom_site_fract_y
_atom_site_fract_z
_atom_site_U_iso_or_equiv
_atom_site_adp_type
_atom_site_occupancy
_atom_site_symmetry_multiplicity
_atom_site_calc_flag
_atom_site_refinement_flags
_atom_site_disorder_assembly
_atom_site_disorder_group
Br Br 0.38178(6) 0.68600(8) -0.03797(4) 0.0598(3) Uani 1 1 d . . .
Cu1 Cu 0.27755(4) 0.68105(6) 0.19151(3) 0.0255(2) Uani 1 1 d . . .
Cu2 Cu 0.33459(6) 0.68161(10) 0.07700(5) 0.0536(3) Uani 1 1 d . . .
N1 N 0.4039(3) 0.6464(5) 0.2794(3) 0.0317(11) Uani 1 1 d . . .
N2 N 0.5496(4) 0.5364(6) 0.3193(3) 0.0521(15) Uani 1 1 d . . .
N3 N 0.4556(3) 0.5905(5) 0.1795(3) 0.0379(12) Uani 1 1 d . . .
N4 N 0.2520(3) 0.4692(5) 0.1865(3) 0.0315(11) Uani 1 1 d . . .
N5 N 0.1968(4) 0.2608(5) 0.1061(3) 0.0428(13) Uani 1 1 d . . .
N6 N 0.2659(4) 0.4571(5) 0.0640(3) 0.0431(13) Uani 1 1 d . . .
N7 N 0.2948(3) 0.8941(5) 0.2128(3) 0.0300(10) Uani 1 1 d . . .
N8 N 0.3789(3) 1.1059(5) 0.2180(3) 0.0396(12) Uani 1 1 d . . .
N9 N 0.3745(4) 0.9091(5) 0.1305(3) 0.0414(12) Uani 1 1 d . . .
N10 N 0.1434(3) 0.7129(5) 0.1203(3) 0.0326(11) Uani 1 1 d . . .
N11 N 0.0329(4) 0.8032(7) -0.0031(3) 0.0569(16) Uani 1 1 d . . .
N12 N 0.1883(4) 0.7731(5) 0.0174(3) 0.0369(11) Uani 1 1 d . . .
C1 C 0.4233(4) 0.6781(6) 0.3562(3) 0.0351(13) Uani 1 1 d . . .
H1A H 0.4844 0.6761 0.3942 0.042 Uiso 1 1 calc R . .
C2 C 0.4742(4) 0.5895(6) 0.2597(3) 0.0354(13) Uani 1 1 d . . .
C3 C 0.6132(5) 0.4796(8) 0.2959(5) 0.061(2) Uani 1 1 d . . .
H3A H 0.6673 0.4417 0.3353 0.073 Uiso 1 1 calc R . .
C4 C 0.6008(5) 0.4755(8) 0.2154(4) 0.0564(18) Uani 1 1 d . . .
H4A H 0.6455 0.4356 0.2003 0.068 Uiso 1 1 calc R . .
C5 C 0.5212(5) 0.5316(7) 0.1589(4) 0.0487(16) Uani 1 1 d . . .
H5B H 0.5116 0.5294 0.1043 0.058 Uiso 1 1 calc R . .
C6 C 0.2500 0.3994(8) 0.2500 0.0326(18) Uani 1 2 d S . .
H6A H 0.2500 0.2988 0.2500 0.039 Uiso 1 2 calc SR . .
C7 C 0.2376(4) 0.3910(6) 0.1160(3) 0.0349(13) Uani 1 1 d . . .
C8 C 0.1867(5) 0.1912(7) 0.0378(4) 0.0508(17) Uani 1 1 d . . .
H8B H 0.1605 0.0994 0.0290 0.061 Uiso 1 1 calc R . .
C9 C 0.2126(6) 0.2473(8) -0.0184(4) 0.061(2) Uani 1 1 d . . .
H9A H 0.2029 0.1973 -0.0661 0.073 Uiso 1 1 calc R . .
C10 C 0.2541(5) 0.3820(8) -0.0032(4) 0.0558(19) Uani 1 1 d . . .
H10A H 0.2743 0.4215 -0.0407 0.067 Uiso 1 1 calc R . .
C11 C 0.2500 0.9631(8) 0.2500 0.0326(18) Uani 1 2 d S . .
H11B H 0.2500 1.0637 0.2500 0.039 Uiso 1 2 calc SR . .
C12 C 0.3520(4) 0.9745(6) 0.1867(3) 0.0311(12) Uani 1 1 d . . .
C13 C 0.4288(5) 1.1808(7) 0.1863(4) 0.0492(17) Uani 1 1 d . . .
H13A H 0.4470 1.2742 0.2052 0.059 Uiso 1 1 calc R . .
C14 C 0.4542(5) 1.1277(8) 0.1279(5) 0.061(2) Uani 1 1 d . . .
H14A H 0.4886 1.1822 0.1066 0.073 Uiso 1 1 calc R . .
C15 C 0.4265(5) 0.9889(8) 0.1020(4) 0.060(2) Uani 1 1 d . . .
H15A H 0.4442 0.9483 0.0632 0.071 Uiso 1 1 calc R . .
C16 C 0.1196(4) 0.7641(6) 0.0407(3) 0.0351(13) Uani 1 1 d . . .
C17 C 0.1680(5) 0.8316(7) -0.0558(3) 0.0433(15) Uani 1 1 d . . .
H17A H 0.2154 0.8430 -0.0735 0.052 Uiso 1 1 calc R . .
C18 C 0.0825(5) 0.8748(8) -0.1049(4) 0.0567(19) Uani 1 1 d . . .
H18A H 0.0700 0.9157 -0.1556 0.068 Uiso 1 1 calc R . .
C19 C 0.0143(5) 0.8558(9) -0.0770(4) 0.061(2) Uani 1 1 d . . .
H19A H -0.0463 0.8803 -0.1105 0.073 Uiso 1 1 calc R . .
O2 O 0.1480(9) 1.1167(15) -0.2622(10) 0.256(7) Uani 1 1 d . . .
O1 O 0.7500 0.101(2) 0.2500 0.263(10) Uani 1 2 d S . .

loop_
_atom_site_aniso_label
_atom_site_aniso_U_11
_atom_site_aniso_U_22
_atom_site_aniso_U_33
_atom_site_aniso_U_23
_atom_site_aniso_U_13
_atom_site_aniso_U_12
Br 0.0757(6) 0.0717(5) 0.0534(4) -0.0021(4) 0.0482(4) 0.0025(4)
Cu1 0.0313(4) 0.0246(3) 0.0249(4) -0.0004(3) 0.0156(3) -0.0002(3)
Cu2 0.0666(7) 0.0663(6) 0.0445(5) 0.0041(4) 0.0398(5) 0.0077(4)
N1 0.034(3) 0.032(2) 0.031(2) -0.0036(19) 0.016(2) -0.002(2)
N2 0.043(3) 0.069(4) 0.045(3) -0.008(3) 0.019(3) 0.016(3)
N3 0.043(3) 0.039(3) 0.037(3) -0.006(2) 0.022(2) -0.005(2)
N4 0.039(3) 0.026(2) 0.031(2) -0.0029(19) 0.016(2) -0.002(2)
N5 0.052(3) 0.035(3) 0.041(3) -0.011(2) 0.017(3) -0.008(2)
N6 0.060(4) 0.041(3) 0.032(3) -0.001(2) 0.022(2) -0.001(3)
N7 0.036(3) 0.027(2) 0.030(2) -0.0001(19) 0.016(2) -0.003(2)
N8 0.040(3) 0.036(3) 0.047(3) -0.002(2) 0.021(2) -0.006(2)
N9 0.047(3) 0.042(3) 0.044(3) -0.006(2) 0.027(3) -0.008(2)
N10 0.037(3) 0.033(2) 0.030(2) 0.0041(19) 0.016(2) 0.001(2)
N11 0.040(3) 0.090(4) 0.038(3) 0.026(3) 0.012(3) 0.005(3)
N12 0.043(3) 0.039(3) 0.034(3) 0.000(2) 0.020(2) -0.004(2)
C1 0.037(3) 0.034(3) 0.033(3) -0.004(2) 0.013(3) -0.001(3)
C2 0.037(4) 0.032(3) 0.040(3) -0.007(2) 0.019(3) -0.002(3)
C3 0.040(4) 0.071(5) 0.065(5) -0.012(4) 0.016(3) 0.013(4)
C4 0.041(4) 0.074(5) 0.066(5) -0.016(4) 0.033(4) 0.008(4)
C5 0.049(4) 0.055(4) 0.053(4) -0.007(3) 0.032(4) 0.005(3)
C6 0.038(5) 0.026(4) 0.031(4) 0.000 0.011(4) 0.000
C7 0.037(4) 0.031(3) 0.037(3) -0.003(2) 0.015(3) 0.005(3)
C8 0.056(5) 0.044(4) 0.046(4) -0.014(3) 0.014(3) -0.006(3)
C9 0.081(6) 0.058(4) 0.043(4) -0.026(3) 0.024(4) -0.011(4)
C10 0.082(6) 0.055(4) 0.035(3) -0.004(3) 0.029(4) -0.003(4)
C11 0.036(5) 0.028(4) 0.031(4) 0.000 0.011(4) 0.000
C12 0.031(3) 0.027(3) 0.034(3) 0.006(2) 0.013(2) -0.001(2)
C13 0.047(4) 0.038(3) 0.060(4) 0.005(3) 0.019(3) -0.010(3)
C14 0.070(5) 0.056(4) 0.074(5) 0.005(4) 0.047(4) -0.019(4)
C15 0.075(6) 0.069(5) 0.052(4) -0.005(4) 0.044(4) -0.018(4)
C16 0.039(4) 0.037(3) 0.030(3) 0.003(2) 0.015(3) -0.005(3)
C17 0.053(4) 0.053(4) 0.029(3) 0.004(3) 0.022(3) -0.003(3)
C18 0.062(5) 0.078(5) 0.029(3) 0.015(3) 0.017(3) -0.006(4)
C19 0.047(4) 0.093(6) 0.037(4) 0.021(4) 0.012(3) 0.002(4)
O2 0.187(12) 0.184(11) 0.362(19) -0.107(13) 0.075(13) -0.045(10)
O1 0.32(3) 0.205(19) 0.23(2) 0.000 0.078(19) 0.000

loop_
_atom_type_symbol
_atom_type_description
_atom_type_scat_dispersion_real
_atom_type_scat_dispersion_imag
_atom_type_scat_source
C C 0.0033 0.0016 'International Tables Vol C Tables 4.2.6.8 and 6.1.1.4'
H H 0.0000 0.0000 'International Tables Vol C Tables 4.2.6.8 and 6.1.1.4'
N N 0.0061 0.0033 'International Tables Vol C Tables 4.2.6.8 and 6.1.1.4'
Cu Cu 0.3201 1.2651 'International Tables Vol C Tables 4.2.6.8 and 6.1.1.4'
Br Br -0.2901 2.4595 'International Tables Vol C Tables 4.2.6.8 and 6.1.1.4'
O O 0.0106 0.0060 'International Tables Vol C Tables 4.2.6.8 and 6.1.1.4'

loop_
_geom_angle_atom_site_label_1
_geom_angle_atom_site_label_2
_geom_angle_atom_site_label_3
_geom_angle
_geom_angle_site_symmetry_1
_geom_angle_site_symmetry_3
_geom_angle_publ_flag
N4 Cu1 N7 169.48(17) . . ?
N4 Cu1 N10 88.46(19) . . ?
N7 Cu1 N10 90.25(18) . . ?
N4 Cu1 N1 89.84(18) . . ?
N7 Cu1 N1 89.53(18) . . ?
N10 Cu1 N1 169.47(18) . . ?
N4 Cu1 Cu2 95.55(12) . . ?
N7 Cu1 Cu2 94.96(12) . . ?
N10 Cu1 Cu2 96.52(13) . . ?
N1 Cu1 Cu2 93.99(13) . . ?
N4 Cu1 Cu1 84.69(12) . 2 ?
N7 Cu1 Cu1 84.79(12) . 2 ?
N10 Cu1 Cu1 84.28(13) . 2 ?
N1 Cu1 Cu1 85.22(13) . 2 ?
Cu2 Cu1 Cu1 179.17(5) . 2 ?
N3 Cu2 N12 154.29(17) . . ?
N3 Cu2 N9 90.12(18) . . ?
N12 Cu2 N9 84.89(18) . . ?
N3 Cu2 N6 87.37(18) . . ?
N12 Cu2 N6 86.58(18) . . ?
N9 Cu2 N6 154.82(17) . . ?
N3 Cu2 Br 104.47(12) . . ?
N12 Cu2 Br 101.23(12) . . ?
N9 Cu2 Br 102.16(12) . . ?
N6 Cu2 Br 102.72(12) . . ?
N3 Cu2 Cu1 78.36(12) . . ?
N12 Cu2 Cu1 75.94(12) . . ?
N9 Cu2 Cu1 77.98(12) . . ?
N6 Cu2 Cu1 76.98(12) . . ?
Br Cu2 Cu1 177.15(5) . . ?
C1 N1 C2 118.4(5) . . ?
C1 N1 Cu1 121.5(4) . . ?
C2 N1 Cu1 120.1(3) . . ?
C2 N2 C3 115.5(6) . . ?
C2 N3 C5 115.6(5) . . ?
C2 N3 Cu2 129.1(4) . . ?
C5 N3 Cu2 115.2(4) . . ?
C6 N4 C7 118.6(5) . . ?
C6 N4 Cu1 121.1(4) . . ?
C7 N4 Cu1 120.4(3) . . ?
C8 N5 C7 115.2(5) . . ?
C7 N6 C10 115.5(5) . . ?
C7 N6 Cu2 128.1(4) . . ?
C10 N6 Cu2 116.4(4) . . ?
C11 N7 C12 118.0(5) . . ?
C11 N7 Cu1 120.8(4) . . ?
C12 N7 Cu1 121.2(3) . . ?
C12 N8 C13 115.7(5) . . ?
C12 N9 C15 115.3(5) . . ?
C12 N9 Cu2 128.1(4) . . ?
C15 N9 Cu2 116.7(4) . . ?
C1 N10 C16 119.1(5) 2 . ?
C1 N10 Cu1 122.3(4) 2 . ?
C16 N10 Cu1 118.4(4) . . ?
C16 N11 C19 116.7(6) . . ?
C16 N12 C17 116.1(5) . . ?
C16 N12 Cu2 129.7(4) . . ?
C17 N12 Cu2 113.9(4) . . ?
N1 C1 N10 120.6(5) . 2 ?
N2 C2 N3 126.7(5) . . ?
N2 C2 N1 118.6(5) . . ?
N3 C2 N1 114.6(5) . . ?
N2 C3 C4 122.2(7) . . ?
C5 C4 C3 117.8(6) . . ?
N3 C5 C4 122.1(6) . . ?
N4 C6 N4 121.6(7) 2 . ?
N6 C7 N5 126.6(5) . . ?
N6 C7 N4 114.8(5) . . ?
N5 C7 N4 118.6(5) . . ?
N5 C8 C9 123.2(6) . . ?
C8 C9 C10 117.7(6) . . ?
N6 C10 C9 121.8(6) . . ?
N7 C11 N7 122.1(7) . 2 ?
N8 C12 N9 126.2(5) . . ?
N8 C12 N7 118.9(5) . . ?
N9 C12 N7 114.8(5) . . ?
N8 C13 C14 123.5(6) . . ?
C13 C14 C15 116.5(6) . . ?
N9 C15 C14 122.7(6) . . ?
N12 C16 N11 125.7(5) . . ?
N12 C16 N10 115.5(5) . . ?
N11 C16 N10 118.8(5) . . ?
N12 C17 C18 122.9(6) . . ?
C17 C18 C19 116.9(6) . . ?
N11 C19 C18 121.6(7) . . ?

loop_
_geom_bond_atom_site_label_1
_geom_bond_atom_site_label_2
_geom_bond_distance
_geom_bond_site_symmetry_2
_geom_bond_publ_flag
Br Cu2 2.4656(9) . ?
Cu1 N4 1.996(4) . ?
Cu1 N7 2.005(4) . ?
Cu1 N10 2.006(5) . ?
Cu1 N1 2.007(5) . ?
Cu1 Cu2 2.5606(9) . ?
Cu1 Cu1 2.5821(11) 2 ?
Cu2 N3 2.216(5) . ?
Cu2 N12 2.282(5) . ?
Cu2 N9 2.293(5) . ?
Cu2 N6 2.311(5) . ?
N1 C1 1.320(7) . ?
N1 C2 1.400(7) . ?
N2 C2 1.332(8) . ?
N2 C3 1.345(8) . ?
N3 C2 1.348(7) . ?
N3 C5 1.350(7) . ?
N4 C6 1.322(6) . ?
N4 C7 1.395(7) . ?
N5 C8 1.336(8) . ?
N5 C7 1.344(7) . ?
N6 C7 1.337(7) . ?
N6 C10 1.340(8) . ?
N7 C11 1.319(6) . ?
N7 C12 1.392(7) . ?
N8 C12 1.334(7) . ?
N8 C13 1.338(8) . ?
N9 C12 1.344(7) . ?
N9 C15 1.351(8) . ?
N10 C1 1.326(7) 2 ?
N10 C16 1.405(7) . ?
N11 C16 1.325(8) . ?
N11 C19 1.329(8) . ?
N12 C16 1.316(7) . ?
N12 C17 1.335(7) . ?
C1 N10 1.326(7) 2 ?
C3 C4 1.380(10) . ?
C4 C5 1.360(9) . ?
C6 N4 1.322(6) 2 ?
C8 C9 1.340(10) . ?
C9 C10 1.383(10) . ?
C11 N7 1.319(6) 2 ?
C13 C14 1.360(10) . ?
C14 C15 1.375(10) . ?
C17 C18 1.342(9) . ?
C18 C19 1.374(10) . ?
